data_7047328
loop_
_publ_author_name
'Yue, Zenghui'
'Lin, Jian'
'Silver, Mark Andrew'
'Han, Ling'
'Li, Xiaoyun'
'Zhou, Jing'
'Guo, Xiaojing'
'Bao, Hong-liang'
'Huang, Yuying'
'Wang, Jian-Qiang'

_publ_section_title
;
 Anionic Uranyl Oxyfluorides as a Bifunctional Platform for Highly
 Selective Ion-Exchange and Photocatalytic Degradation of Organic Dyes
;
_journal_name_full 'Dalton Transactions'
_journal_paper_doi 10.1039/C8DT02309C
_journal_year 2018
_chemical_formula_moiety C16H36F7NO7U3
_chemical_formula_sum 'C16 H36 F7 N O7 U3'
_chemical_formula_weight 1201.55
_chemical_melting_point ?
_chemical_name_common 'Tetrabutylammonium uranyl oxyfluoride'
_space_group_crystal_system monoclinic
_space_group_IT_number 13
_space_group_name_Hall '-P 2yc'
_space_group_name_H-M_alt 'P 1 2/c 1'
_symmetry_space_group_name_Hall '-P 2yc'
_symmetry_space_group_name_H-M 'P 1 2/c 1'
_atom_sites_solution_hydrogens geom
_audit_creation_method SHELXL-2014/7
_audit_update_record
;
2018-08-08 deposited with the CCDC.
2018-08-21 downloaded from the CCDC.
;
_cell_angle_alpha 90
_cell_angle_beta 101.924(3)
_cell_angle_gamma 90
_cell_formula_units_Z 2
_cell_length_a 11.9218(12)
_cell_length_b 9.8442(10)
_cell_length_c 12.5378(12)
_cell_measurement_reflns_used 30551
_cell_measurement_temperature 173(2)
_cell_measurement_theta_max 27.643
_cell_measurement_theta_min 2.707
_cell_volume 1439.7(2)
_computing_cell_refinement 'Bruker SAINT'
_computing_data_collection 'Bruker APEX2'
_computing_data_reduction 'Bruker SAINT'
_computing_molecular_graphics 'Bruker SHELXTL'
_computing_publication_material 'Bruker SHELXTL'
_computing_structure_refinement 'SHELXL-2014/7 (Sheldrick, 2014)'
_diffrn_ambient_temperature 173(2)
_diffrn_measured_fraction_theta_full 0.999
_diffrn_measured_fraction_theta_max 0.992
_diffrn_measurement_device_type 'Bruker APEX-II'
_diffrn_measurement_method '0.5 wide w/ exposures'
_diffrn_radiation_type MoK\a
_diffrn_radiation_wavelength 0.71073
_diffrn_reflns_av_R_equivalents 0.0664
_diffrn_reflns_av_unetI/netI 0.0383
_diffrn_reflns_Laue_measured_fraction_full 0.999
_diffrn_reflns_Laue_measured_fraction_max 0.992
_diffrn_reflns_limit_h_max 15
_diffrn_reflns_limit_h_min -15
_diffrn_reflns_limit_k_max 12
_diffrn_reflns_limit_k_min -12
_diffrn_reflns_limit_l_max 16
_diffrn_reflns_limit_l_min -16
_diffrn_reflns_number 30551
_diffrn_reflns_point_group_measured_fraction_full 0.999
_diffrn_reflns_point_group_measured_fraction_max 0.992
_diffrn_reflns_theta_full 25.242
_diffrn_reflns_theta_max 27.643
_diffrn_reflns_theta_min 2.707
_diffrn_source 'Turbo X-ray Source'
_exptl_absorpt_coefficient_mu 16.908
_exptl_absorpt_correction_T_max 0.713
_exptl_absorpt_correction_T_min 0.377
_exptl_absorpt_correction_type multi-scan
_exptl_absorpt_process_details SHELTXPREP
_exptl_crystal_colour Yellow
_exptl_crystal_density_diffrn 2.772
_exptl_crystal_density_meas ?
_exptl_crystal_density_method 'Not measured'
_exptl_crystal_description Plate
_exptl_crystal_F_000 1068
_exptl_crystal_size_max 0.150
_exptl_crystal_size_mid 0.05
_exptl_crystal_size_min 0.02
_refine_diff_density_max 1.939
_refine_diff_density_min -1.647
_refine_diff_density_rms 0.195
_refine_ls_extinction_method none
_refine_ls_goodness_of_fit_ref 1.069
_refine_ls_hydrogen_treatment constr
_refine_ls_matrix_type full
_refine_ls_number_parameters 160
_refine_ls_number_reflns 3332
_refine_ls_number_restraints 44
_refine_ls_restrained_S_all 1.188
_refine_ls_R_factor_all 0.0571
_refine_ls_R_factor_gt 0.0342
_refine_ls_shift/su_max 0.003
_refine_ls_shift/su_mean 0.000
_refine_ls_structure_factor_coef Fsqd
_refine_ls_weighting_details 'w=1/[\s^2^(Fo^2^)+(0.0179P)^2^+12.3173P] where P=(Fo^2^+2Fc^2^)/3'
_refine_ls_weighting_scheme calc
_refine_ls_wR_factor_gt 0.0656
_refine_ls_wR_factor_ref 0.0709
_reflns_Friedel_coverage 0.000
_reflns_number_gt 2555
_reflns_number_total 3332
_reflns_threshold_expression 'I > 2\s(I)'
_cod_data_source_file c8dt02309c2.cif
_cod_data_source_block BuUF-1
_cod_depositor_comments
;
The following automatic conversions were performed:

'_chemical_melting_point' value 'N/A' was changed to '?' - the value
is undefined or not given.

'_exptl_crystal_density_meas' value 'Not measured' was changed to '?'
- the value is perceived as not measured.

Automatic conversion script
Id: cif_fix_values 4973 2017-02-22 13:04:09Z antanas 
;
_cod_database_code 7047328
_shelx_shelxl_version_number 2014/7
_shelx_space_group_comment
;
The symmetry employed for this shelxl refinement is uniquely defined
by the following loop, which should always be used as a source of
symmetry information in preference to the above space-group names.
They are only intended as comments.
;

loop_
_space_group_symop_operation_xyz
'x, y, z'
'-x, y, -z+1/2'
'-x, -y, -z'
'x, -y, z-1/2'

loop_
_atom_site_label
_atom_site_type_symbol
_atom_site_fract_x
_atom_site_fract_y
_atom_site_fract_z
_atom_site_U_iso_or_equiv
_atom_site_adp_type
_atom_site_occupancy
_atom_site_site_symmetry_order
_atom_site_calc_flag
_atom_site_refinement_flags_posn
_atom_site_refinement_flags_adp
_atom_site_refinement_flags_occupancy
U1 U 0.5000 0.42020(3) 0.7500 0.03093(13) Uani 1 2 d S T P
U2 U 0.50330(4) 0.18730(2) 0.43343(2) 0.03991(13) Uani 1 1 d . . .
F1 F 0.5048(5) 0.3289(4) 0.5788(3) 0.0534(16) Uani 1 1 d . . .
F2 F 0.4980(5) -0.0493(4) 0.4112(3) 0.0476(13) Uani 1 1 d . U .
F3 F 0.5000 0.1479(7) 0.2500 0.0528(18) Uani 1 2 d S TU P
F4 F 0.4999(6) 0.6036(5) 0.8599(4) 0.0718(16) Uani 1 1 d . U .
O1 O 0.6559(6) 0.1827(7) 0.4619(6) 0.068(2) Uani 1 1 d . . .
O2 O 0.3545(8) 0.1883(7) 0.4073(5) 0.077(2) Uani 1 1 d . . .
O3 O 0.3533(7) 0.4197(13) 0.7176(6) 0.117(4) Uani 1 1 d . . .
OW1 O 0.5559(11) 0.1843(10) 0.7647(8) 0.046(4) Uani 0.5 1 d . . P
N1 N 0.0000 0.2289(13) 0.2500 0.072(4) Uani 1 2 d S T P
C1 C 0.0855(11) 0.1382(13) 0.2036(10) 0.075(3) Uani 1 1 d . U .
H1A H 0.0444 0.0965 0.1367 0.091 Uiso 1 1 calc R U .
H1B H 0.1441 0.1964 0.1846 0.091 Uiso 1 1 calc R U .
C2 C 0.0615(12) 0.3167(12) 0.3434(9) 0.080(4) Uani 1 1 d . . .
H2A H 0.1018 0.2573 0.4003 0.096 Uiso 1 1 calc R U .
H2B H 0.0042 0.3655 0.3731 0.096 Uiso 1 1 calc R U .
C3 C 0.1463(12) 0.4189(14) 0.3170(12) 0.093(4) Uani 1 1 d . . .
H3A H 0.1063 0.4854 0.2658 0.111 Uiso 1 1 calc R U .
H3B H 0.2018 0.3730 0.2830 0.111 Uiso 1 1 calc R U .
C4 C 0.1437(14) 0.0281(18) 0.2772(13) 0.118(5) Uani 1 1 d . U .
H4A H 0.0866 -0.0329 0.2957 0.142 Uiso 1 1 calc R U .
H4B H 0.1864 0.0677 0.3442 0.142 Uiso 1 1 calc R U .
C5 C 0.2255(16) -0.0519(19) 0.2205(14) 0.131(6) Uani 1 1 d D U .
H5A H 0.2813 0.0104 0.2015 0.157 Uiso 1 1 calc R U .
H5B H 0.2667 -0.1179 0.2714 0.157 Uiso 1 1 calc R U .
C6 C 0.2109(15) 0.4939(17) 0.4251(16) 0.140(7) Uani 1 1 d D . .
H6A H 0.2364 0.4267 0.4814 0.168 Uiso 1 1 calc R U .
H6B H 0.2783 0.5394 0.4104 0.168 Uiso 1 1 calc R U .
C7 C 0.1666(16) -0.124(2) 0.1205(15) 0.150(7) Uani 1 1 d D U .
H7A H 0.2221 -0.1716 0.0892 0.226 Uiso 1 1 calc R U .
H7B H 0.1124 -0.1875 0.1388 0.226 Uiso 1 1 calc R U .
H7C H 0.1270 -0.0591 0.0689 0.226 Uiso 1 1 calc R U .
C8 C 0.1401(19) 0.592(3) 0.464(3) 0.29(2) Uani 1 1 d D . .
H8A H 0.1829 0.6336 0.5292 0.437 Uiso 1 1 calc R U .
H8B H 0.1160 0.6596 0.4096 0.437 Uiso 1 1 calc R U .
H8C H 0.0741 0.5469 0.4806 0.437 Uiso 1 1 calc R U .

loop_
_atom_site_aniso_label
_atom_site_aniso_U_11
_atom_site_aniso_U_22
_atom_site_aniso_U_33
_atom_site_aniso_U_23
_atom_site_aniso_U_13
_atom_site_aniso_U_12
U1 0.0767(4) 0.00734(15) 0.01127(16) 0.000 0.01490(18) 0.000
U2 0.1037(3) 0.00795(12) 0.01187(13) 0.00111(9) 0.02077(15) 0.00298(14)
F1 0.132(5) 0.016(2) 0.018(2) -0.0003(16) 0.029(3) 0.001(3)
F2 0.105(4) 0.0178(19) 0.023(2) -0.0009(15) 0.021(2) -0.001(2)
F3 0.098(4) 0.034(3) 0.030(3) 0.000 0.020(3) 0.000
F4 0.162(4) 0.027(2) 0.031(2) 0.0021(19) 0.032(3) 0.000(3)
O1 0.067(5) 0.062(5) 0.084(5) -0.020(4) 0.035(4) -0.005(4)
O2 0.124(7) 0.050(4) 0.048(4) -0.012(3) 0.001(4) 0.015(4)
O3 0.059(6) 0.251(14) 0.042(4) -0.005(6) 0.010(4) 0.004(7)
OW1 0.100(11) 0.022(5) 0.016(5) 0.005(4) 0.013(7) 0.020(5)
N1 0.111(12) 0.053(7) 0.052(7) 0.000 0.017(7) 0.000
C1 0.078(5) 0.075(5) 0.077(5) 0.010(4) 0.024(4) 0.006(4)
C2 0.116(11) 0.062(7) 0.072(8) -0.006(6) 0.040(7) -0.018(7)
C3 0.102(11) 0.082(9) 0.103(10) 0.005(8) 0.042(9) -0.014(8)
C4 0.118(7) 0.119(7) 0.120(7) -0.002(5) 0.028(5) 0.000(5)
C5 0.134(7) 0.129(7) 0.132(7) -0.006(5) 0.031(5) 0.004(5)
C6 0.156(17) 0.100(12) 0.188(19) -0.053(13) 0.092(15) -0.065(12)
C7 0.149(8) 0.153(8) 0.147(8) -0.007(5) 0.025(5) 0.003(5)
C8 0.21(3) 0.30(4) 0.44(5) -0.24(4) 0.25(3) -0.15(3)

loop_
_atom_type_symbol
_atom_type_description
_atom_type_scat_dispersion_real
_atom_type_scat_dispersion_imag
_atom_type_scat_source
C C 0.0033 0.0016 'International Tables Vol C Tables 4.2.6.8 and 6.1.1.4'
N N 0.0061 0.0033 'International Tables Vol C Tables 4.2.6.8 and 6.1.1.4'
O O 0.0106 0.0060 'International Tables Vol C Tables 4.2.6.8 and 6.1.1.4'
F F 0.0171 0.0103 'International Tables Vol C Tables 4.2.6.8 and 6.1.1.4'
U U -9.6767 9.6646 'International Tables Vol C Tables 4.2.6.8 and 6.1.1.4'
H H 0.0000 0.0000 'International Tables Vol C Tables 4.2.6.8 and 6.1.1.4'

loop_
_geom_angle_atom_site_label_1
_geom_angle_atom_site_label_2
_geom_angle_atom_site_label_3
_geom_angle
_geom_angle_site_symmetry_1
_geom_angle_site_symmetry_3
O3 U1 O3 179.7(9) 2_656 .
O3 U1 F4 89.3(4) 2_656 .
O3 U1 F4 91.0(4) . .
O3 U1 F4 91.0(4) 2_656 2_656
O3 U1 F4 89.3(4) . 2_656
F4 U1 F4 74.7(2) . 2_656
O3 U1 F1 89.9(3) 2_656 2_656
O3 U1 F1 89.9(3) . 2_656
F4 U1 F1 75.26(15) . 2_656
F4 U1 F1 149.97(15) 2_656 2_656
O3 U1 F1 89.9(3) 2_656 .
O3 U1 F1 89.9(3) . .
F4 U1 F1 149.96(15) . .
F4 U1 F1 75.26(15) 2_656 .
F1 U1 F1 134.8(2) 2_656 .
O3 U1 OW1 74.1(5) 2_656 .
O3 U1 OW1 105.5(5) . .
F4 U1 OW1 138.9(3) . .
F4 U1 OW1 141.0(3) 2_656 .
F1 U1 OW1 67.6(3) 2_656 .
F1 U1 OW1 69.0(3) . .
O3 U1 OW1 105.5(5) 2_656 2_656
O3 U1 OW1 74.1(5) . 2_656
F4 U1 OW1 141.0(3) . 2_656
F4 U1 OW1 138.9(3) 2_656 2_656
F1 U1 OW1 69.0(3) 2_656 2_656
F1 U1 OW1 67.6(3) . 2_656
OW1 U1 OW1 31.4(6) . 2_656
O2 U2 O1 178.7(3) . .
O2 U2 F4 89.2(3) . 4_565
O1 U2 F4 92.1(3) . 4_565
O2 U2 F1 89.2(3) . .
O1 U2 F1 90.9(3) . .
F4 U2 F1 76.48(15) 4_565 .
O2 U2 F3 90.4(2) . .
O1 U2 F3 90.1(2) . .
F4 U2 F3 75.7(2) 4_565 .
F1 U2 F3 152.15(19) . .
O2 U2 F2 88.9(3) . .
O1 U2 F2 90.0(3) . .
F4 U2 F2 149.48(15) 4_565 .
F1 U2 F2 133.94(14) . .
F3 U2 F2 73.89(19) . .
O2 U2 F2 88.8(3) . 3_656
O1 U2 F2 90.0(3) . 3_656
F4 U2 F2 148.73(15) 4_565 3_656
F1 U2 F2 72.30(14) . 3_656
F3 U2 F2 135.54(18) . 3_656
F2 U2 F2 61.65(16) . 3_656
U2 F1 U1 165.1(2) . .
U2 F2 U2 118.35(16) . 3_656
U2 F3 U2 160.8(3) . 2_655
U2 F4 U1 166.5(2) 4_566 .
OW1 OW1 U1 74.3(3) 2_656 .
C2 N1 C2 110.5(13) . 2
C2 N1 C1 106.7(6) . 2
C2 N1 C1 111.5(7) 2 2
C2 N1 C1 111.5(7) . .
C2 N1 C1 106.7(6) 2 .
C1 N1 C1 109.9(12) 2 .
C4 C1 N1 116.1(10) . .
N1 C2 C3 116.7(10) . .
C2 C3 C6 110.5(11) . .
C1 C4 C5 110.0(14) . .
C7 C5 C4 113.6(16) . .
C8 C6 C3 112.8(19) . .

loop_
_geom_bond_atom_site_label_1
_geom_bond_atom_site_label_2
_geom_bond_distance
_geom_bond_site_symmetry_2
U1 O3 1.712(8) 2_656
U1 O3 1.712(8) .
U1 F4 2.271(5) .
U1 F4 2.271(5) 2_656
U1 F1 2.338(4) 2_656
U1 F1 2.339(4) .
U1 OW1 2.412(9) .
U1 OW1 2.412(9) 2_656
U2 O2 1.736(9) .
U2 O1 1.780(8) .
U2 F4 2.252(5) 4_565
U2 F1 2.292(4) .
U2 F3 2.3245(11) .
U2 F2 2.345(4) .
U2 F2 2.377(4) 3_656
F2 U2 2.377(4) 3_656
F3 U2 2.3245(11) 2_655
F4 U2 2.252(5) 4_566
OW1 OW1 1.31(3) 2_656
N1 C2 1.518(13) .
N1 C2 1.518(13) 2
N1 C1 1.556(13) 2
N1 C1 1.556(13) .
C1 C4 1.498(18) .
C2 C3 1.510(16) .
C3 C6 1.60(2) .
C4 C5 1.54(2) .
C5 C7 1.484(15) .
C6 C8 1.432(16) .
